data_1542354
loop_
_publ_author_name
'Basu, Debashis'
'Mazumder, Shivnath'
'Niklas, Jens'
'Baydoun, Habib'
'Wanniarachchi, Dakshika'
'Shi, Xuetao'
'Staples, Richard J.'
'Poluektov, Oleg'
'Schlegel, H. Bernhard'
'Verani, Cl\'audio N.'

_publ_section_title
;
 Evaluation of the coordination preferences and catalytic pathways of
 heteroaxial cobalt oximes towards hydrogen generation
;
_journal_issue 5
_journal_name_full 'Chem. Sci.'
_journal_page_first 3264
_journal_paper_doi 10.1039/C5SC04214C
_journal_volume 7
_journal_year 2016
_chemical_formula_moiety 'C23 H28 Cl Co N5 O3, F6 P'
_chemical_formula_sum 'C23 H28 Cl Co F6 N5 O3 P'
_chemical_formula_weight 661.85
_chemical_name_systematic
;
 ? 
;
_space_group_crystal_system monoclinic
_space_group_IT_number 14
_space_group_name_Hall '-P 2ybc'
_space_group_name_H-M_alt 'P 1 21/c 1'
_symmetry_space_group_name_Hall '-P 2ybc'
_symmetry_space_group_name_H-M 'P 1 21/c 1'
_atom_sites_solution_hydrogens geom
_atom_sites_solution_primary direct
_atom_sites_solution_secondary difmap
_audit_creation_date 2013-01-21
_audit_creation_method
;
  Olex2 1.2
  (compiled Dec  5 2012 16:20:19, GUI svn.r4385)
;
_audit_update_record
;
2015-11-03 deposited with the CCDC.
2016-02-02 downloaded from the CCDC.
;
_cell_angle_alpha 90.00
_cell_angle_beta 96.4950(10)
_cell_angle_gamma 90.00
_cell_formula_units_Z 4
_cell_length_a 6.9686(4)
_cell_length_b 22.9724(13)
_cell_length_c 17.7667(12)
_cell_measurement_reflns_used 9943
_cell_measurement_temperature 173(2)
_cell_measurement_theta_max 24.94
_cell_measurement_theta_min 2.31
_cell_volume 2825.9(3)
_computing_cell_refinement 'APEX2 (BRUKER, V2012.10-0, 2012)'
_computing_data_collection 'COSMO (BRUKER, V1.61, 2009)'
_computing_data_reduction 'SAINT v8.27A (Bruker, 2012)'
_computing_molecular_graphics
;
O. V. Dolomanov, L. J. Bourhis, R. J. Gildea, J. A. K. Howard and H. Puschmann,
OLEX2: a complete structure solution, refinement and analysis program.
J. Appl. Cryst. (2009). 42, 339-341.
;
_computing_publication_material
;
O. V. Dolomanov, L. J. Bourhis, R. J. Gildea, J. A. K. Howard and H. Puschmann,
OLEX2: a complete structure solution, refinement and analysis program.
J. Appl. Cryst. (2009). 42, 339-341.
;
_computing_structure_refinement
;
XL, G.M. Sheldrick, Acta Cryst.
(2008). A64, 112-122
;
_computing_structure_solution
;
XS, G.M. Sheldrick, Acta Cryst.
(2008). A64, 112-122
;
_diffrn_ambient_temperature 173.15
_diffrn_detector_area_resol_mean 836.6
_diffrn_measured_fraction_theta_full 0.999
_diffrn_measured_fraction_theta_max 0.999
_diffrn_measurement_device_type 'Bruker APEX-II CCD'
_diffrn_measurement_method '\f and \w scans'
_diffrn_radiation_monochromator graphite
_diffrn_radiation_type MoK\a
_diffrn_radiation_wavelength 0.71073
_diffrn_reflns_av_R_equivalents 0.0760
_diffrn_reflns_av_unetI/netI 0.0421
_diffrn_reflns_limit_h_max 8
_diffrn_reflns_limit_h_min -8
_diffrn_reflns_limit_k_max 27
_diffrn_reflns_limit_k_min -27
_diffrn_reflns_limit_l_max 21
_diffrn_reflns_limit_l_min -21
_diffrn_reflns_number 46377
_diffrn_reflns_theta_full 25.39
_diffrn_reflns_theta_max 25.39
_diffrn_reflns_theta_min 1.45
_diffrn_source 'fine-focus sealed tube'
_diffrn_standards_number 0
_exptl_absorpt_coefficient_mu 0.833
_exptl_absorpt_correction_T_max 0.7452
_exptl_absorpt_correction_T_min 0.6951
_exptl_absorpt_correction_type multi-scan
_exptl_absorpt_process_details
;
SADABS-2012/1 (Bruker,2012) was used for absorption correction.
wR2(int) was 0.0660 before and 0.0578 after correction.
The Ratio of minimum to maximum transmission is 0.9328.
The \l/2 correction factor is 0.0015.
;
_exptl_crystal_colour yellow
_exptl_crystal_colour_primary yellow
_exptl_crystal_density_diffrn 1.556
_exptl_crystal_density_method 'not measured'
_exptl_crystal_description plate
_exptl_crystal_F_000 1352
_exptl_crystal_size_max 0.162
_exptl_crystal_size_mid 0.101
_exptl_crystal_size_min 0.039
_refine_diff_density_max 0.551
_refine_diff_density_min -0.520
_refine_diff_density_rms 0.097
_refine_ls_extinction_method none
_refine_ls_goodness_of_fit_ref 1.043
_refine_ls_hydrogen_treatment constr
_refine_ls_matrix_type full
_refine_ls_number_parameters 365
_refine_ls_number_reflns 5201
_refine_ls_number_restraints 0
_refine_ls_restrained_S_all 1.043
_refine_ls_R_factor_all 0.0788
_refine_ls_R_factor_gt 0.0518
_refine_ls_shift/su_max 0.000
_refine_ls_shift/su_mean 0.000
_refine_ls_structure_factor_coef Fsqd
_refine_ls_weighting_details 'calc w=1/[\s^2^(Fo^2^)+(0.0940P)^2^+1.4990P] where P=(Fo^2^+2Fc^2^)/3'
_refine_ls_weighting_scheme calc
_refine_ls_wR_factor_gt 0.1385
_refine_ls_wR_factor_ref 0.1609
_reflns_number_gt 3752
_reflns_number_total 5201
_reflns_threshold_expression >2sigma(I)
_cod_data_source_file c5sc04214c2.cif
_cod_data_source_block cnv413
_cod_depositor_comments 'Adding full bibliography for 1542354--1542357.cif.'
_cod_database_code 1542354
_olex2_refinement_description
;
1. Fixed Uiso
 At 1.2 times of:
  H20 of C20, H19 of C19, H16 of C16, H21 of C21, H23 of C23, H22 of C22,
  {H5A,H5B} of C5, {H7A,H7B} of C7, H15 of C15, H13 of C13, H12 of C12, {H6A,
  H6B} of C6
 At 1.5 times of:
  H1 of O1, {H8A,H8B,H8C} of C8, {H11A,H11B,H11C} of C11, {H4A,H4B,H4C} of C4,
   {H1A,H1B,H1C} of C1
2.a Secondary CH2 refined with riding coordinates:
 C5(H5A,H5B), C6(H6A,H6B), C7(H7A,H7B)
2.b Aromatic/amide H refined with riding coordinates:
 C12(H12), C13(H13), C15(H15), C16(H16), C19(H19), C20(H20), C21(H21),
 C22(H22), C23(H23)
2.c Tetrahedral OH refined with riding coordinates:
 O1(H1)
2.d Idealised Me refined as rotating group:
 C1(H1A,H1B,H1C), C4(H4A,H4B,H4C), C8(H8A,H8B,H8C), C11(H11A,H11B,H11C)
;
_contact_crystallographer_email staples@chemistry.msu.com
_contact_crystallographer_name 'Richard Staples'

loop_
_space_group_symop_id
_space_group_symop_operation_xyz
1 'x, y, z'
2 '-x, y+1/2, -z+1/2'
3 '-x, -y, -z'
4 'x, -y-1/2, z-1/2'

loop_
_atom_site_label
_atom_site_type_symbol
_atom_site_fract_x
_atom_site_fract_y
_atom_site_fract_z
_atom_site_U_iso_or_equiv
_atom_site_adp_type
_atom_site_occupancy
_atom_site_symmetry_multiplicity
_atom_site_calc_flag
_atom_site_refinement_flags
Co1 Co 0.44626(7) 0.35003(2) 0.26473(3) 0.02855(18) Uani 1 1 d .
Cl1 Cl 0.64599(13) 0.41288(4) 0.32965(6) 0.0403(3) Uani 1 1 d .
O1 O 0.7311(4) 0.32983(14) 0.16528(18) 0.0535(8) Uani 1 1 d .
H1 H 0.7270 0.2978 0.1878 0.080 Uiso 1 1 calc R
O2 O 0.7539(4) 0.26914(12) 0.27764(18) 0.0478(8) Uani 1 1 d .
O3 O -0.1069(6) 0.17078(17) 0.01488(19) 0.0734(11) Uani 1 1 d .
N1 N 0.5822(5) 0.36262(15) 0.1799(2) 0.0392(8) Uani 1 1 d .
N2 N 0.2999(5) 0.41552(13) 0.22052(19) 0.0347(7) Uani 1 1 d .
N3 N 0.3202(4) 0.33864(13) 0.35443(18) 0.0329(7) Uani 1 1 d .
N4 N 0.6067(4) 0.29046(13) 0.31066(19) 0.0335(7) Uani 1 1 d .
N5 N 0.2704(4) 0.29276(13) 0.20823(17) 0.0285(7) Uani 1 1 d .
C1 C 0.6410(8) 0.4245(2) 0.0734(3) 0.0634(14) Uani 1 1 d .
H1A H 0.7386 0.4539 0.0902 0.095 Uiso 1 1 calc R
H1B H 0.5501 0.4406 0.0325 0.095 Uiso 1 1 calc R
H1C H 0.7043 0.3901 0.0548 0.095 Uiso 1 1 calc R
C2 C 0.5343(6) 0.40770(18) 0.1382(2) 0.0414(10) Uani 1 1 d .
C3 C 0.3688(6) 0.43846(17) 0.1634(2) 0.0418(10) Uani 1 1 d .
C4 C 0.2939(8) 0.49143(19) 0.1217(3) 0.0605(14) Uani 1 1 d .
H4A H 0.1966 0.5102 0.1493 0.091 Uiso 1 1 calc R
H4B H 0.2351 0.4804 0.0709 0.091 Uiso 1 1 calc R
H4C H 0.4005 0.5186 0.1173 0.091 Uiso 1 1 calc R
C5 C 0.1303(6) 0.43807(19) 0.2533(3) 0.0473(11) Uani 1 1 d .
H5A H 0.0141 0.4166 0.2314 0.057 Uiso 1 1 calc R
H5B H 0.1121 0.4796 0.2395 0.057 Uiso 1 1 calc R
C6 C 0.1496(6) 0.4324(2) 0.3386(3) 0.0496(12) Uani 1 1 d .
H6A H 0.2722 0.4510 0.3596 0.060 Uiso 1 1 calc R
H6B H 0.0429 0.4542 0.3578 0.060 Uiso 1 1 calc R
C7 C 0.1470(6) 0.3721(2) 0.3673(3) 0.0468(11) Uani 1 1 d .
H7A H 0.1356 0.3731 0.4223 0.056 Uiso 1 1 calc R
H7B H 0.0316 0.3519 0.3421 0.056 Uiso 1 1 calc R
C8 C 0.3397(7) 0.2867(2) 0.4767(2) 0.0554(12) Uani 1 1 d .
H8A H 0.4235 0.3065 0.5168 0.083 Uiso 1 1 calc R
H8B H 0.3486 0.2445 0.4845 0.083 Uiso 1 1 calc R
H8C H 0.2058 0.2993 0.4783 0.083 Uiso 1 1 calc R
C9 C 0.4025(6) 0.30163(18) 0.4012(2) 0.0391(10) Uani 1 1 d .
C10 C 0.5710(6) 0.27204(17) 0.3762(2) 0.0385(10) Uani 1 1 d .
C11 C 0.6835(7) 0.2246(2) 0.4175(3) 0.0622(14) Uani 1 1 d .
H11A H 0.6296 0.1869 0.4004 0.093 Uiso 1 1 calc R
H11B H 0.6765 0.2288 0.4720 0.093 Uiso 1 1 calc R
H11C H 0.8186 0.2269 0.4073 0.093 Uiso 1 1 calc R
C12 C 0.2328(6) 0.24053(16) 0.2372(2) 0.0369(9) Uani 1 1 d .
H12 H 0.2967 0.2306 0.2855 0.044 Uiso 1 1 calc R
C13 C 0.1077(6) 0.20073(17) 0.2011(2) 0.0382(9) Uani 1 1 d .
H13 H 0.0855 0.1646 0.2246 0.046 Uiso 1 1 calc R
C14 C 0.0140(5) 0.21373(17) 0.1302(2) 0.0336(9) Uani 1 1 d .
C15 C 0.0548(5) 0.26730(16) 0.0994(2) 0.0336(9) Uani 1 1 d .
H15 H -0.0053 0.2778 0.0506 0.040 Uiso 1 1 calc R
C16 C 0.1806(5) 0.30497(16) 0.1387(2) 0.0315(8) Uani 1 1 d .
H16 H 0.2058 0.3413 0.1161 0.038 Uiso 1 1 calc R
C17 C -0.1182(6) 0.17278(19) 0.0830(3) 0.0440(10) Uani 1 1 d .
C18 C -0.2611(6) 0.13545(18) 0.1170(3) 0.0414(10) Uani 1 1 d .
C19 C -0.3539(7) 0.0924(2) 0.0709(3) 0.0602(13) Uani 1 1 d .
H19 H -0.3203 0.0864 0.0211 0.072 Uiso 1 1 calc R
C20 C -0.4952(8) 0.0587(2) 0.0982(4) 0.0743(17) Uani 1 1 d .
H20 H -0.5598 0.0294 0.0671 0.089 Uiso 1 1 calc R
C21 C -0.5421(8) 0.0676(2) 0.1706(4) 0.0753(18) Uani 1 1 d .
H21 H -0.6389 0.0443 0.1893 0.090 Uiso 1 1 calc R
C22 C -0.4500(8) 0.1097(2) 0.2157(3) 0.0646(14) Uani 1 1 d .
H22 H -0.4831 0.1153 0.2656 0.078 Uiso 1 1 calc R
C23 C -0.3078(7) 0.14451(18) 0.1891(3) 0.0500(12) Uani 1 1 d .
H23 H -0.2445 0.1739 0.2203 0.060 Uiso 1 1 calc R
P1 P 0.15160(18) 0.38809(5) 0.90924(7) 0.0497(3) Uani 1 1 d .
F1 F -0.0445(7) 0.3827(2) 0.9402(4) 0.172(3) Uani 1 1 d .
F2 F 0.1397(6) 0.32219(16) 0.8833(2) 0.1099(14) Uani 1 1 d .
F3 F 0.3523(6) 0.3925(3) 0.8832(3) 0.166(2) Uani 1 1 d .
F4 F 0.2490(8) 0.36670(17) 0.98857(19) 0.1213(17) Uani 1 1 d .
F5 F 0.1569(6) 0.45252(14) 0.9374(2) 0.1032(13) Uani 1 1 d .
F6 F 0.0528(9) 0.4071(2) 0.8315(2) 0.169(3) Uani 1 1 d .

loop_
_atom_site_aniso_label
_atom_site_aniso_U_11
_atom_site_aniso_U_22
_atom_site_aniso_U_33
_atom_site_aniso_U_23
_atom_site_aniso_U_13
_atom_site_aniso_U_12
Co1 0.0227(3) 0.0255(3) 0.0378(3) 0.0000(2) 0.0049(2) 0.0023(2)
Cl1 0.0299(5) 0.0341(5) 0.0564(6) -0.0046(4) 0.0034(4) -0.0002(4)
O1 0.0438(18) 0.0517(19) 0.070(2) -0.0078(16) 0.0276(16) 0.0035(15)
O2 0.0318(15) 0.0427(17) 0.069(2) -0.0082(15) 0.0067(14) 0.0135(13)
O3 0.093(3) 0.087(3) 0.042(2) -0.0186(18) 0.0148(19) -0.040(2)
N1 0.0304(18) 0.040(2) 0.049(2) -0.0060(16) 0.0144(16) -0.0035(15)
N2 0.0344(17) 0.0253(17) 0.0438(19) 0.0018(14) 0.0018(15) 0.0000(14)
N3 0.0255(16) 0.0349(18) 0.0386(19) -0.0014(15) 0.0044(14) -0.0017(14)
N4 0.0236(16) 0.0268(17) 0.050(2) -0.0062(15) 0.0031(14) 0.0025(13)
N5 0.0254(16) 0.0283(16) 0.0326(17) -0.0002(13) 0.0063(13) 0.0044(13)
C1 0.073(4) 0.068(3) 0.052(3) 0.005(3) 0.020(3) -0.025(3)
C2 0.054(3) 0.034(2) 0.036(2) 0.0022(18) 0.0055(19) -0.017(2)
C3 0.047(3) 0.029(2) 0.048(3) 0.0007(18) -0.003(2) -0.0044(18)
C4 0.088(4) 0.035(3) 0.057(3) 0.012(2) 0.002(3) 0.003(2)
C5 0.034(2) 0.040(2) 0.066(3) -0.005(2) 0.001(2) 0.0156(19)
C6 0.033(2) 0.049(3) 0.068(3) -0.013(2) 0.011(2) 0.008(2)
C7 0.032(2) 0.054(3) 0.056(3) -0.007(2) 0.015(2) 0.005(2)
C8 0.061(3) 0.062(3) 0.043(3) 0.005(2) 0.004(2) -0.014(2)
C9 0.037(2) 0.040(2) 0.039(2) 0.0011(19) -0.0018(18) -0.0116(18)
C10 0.034(2) 0.033(2) 0.046(3) 0.0031(18) -0.0091(18) -0.0025(17)
C11 0.060(3) 0.053(3) 0.068(3) 0.013(3) -0.018(3) 0.009(2)
C12 0.037(2) 0.030(2) 0.041(2) 0.0057(17) -0.0035(18) -0.0014(17)
C13 0.041(2) 0.030(2) 0.044(2) 0.0053(18) 0.0044(19) -0.0043(17)
C14 0.031(2) 0.036(2) 0.035(2) -0.0040(17) 0.0095(16) -0.0022(17)
C15 0.036(2) 0.036(2) 0.029(2) -0.0014(17) 0.0050(16) 0.0009(17)
C16 0.034(2) 0.0272(19) 0.035(2) 0.0021(16) 0.0100(16) 0.0016(16)
C17 0.046(3) 0.040(2) 0.046(3) -0.004(2) 0.006(2) -0.010(2)
C18 0.038(2) 0.036(2) 0.051(3) -0.0012(19) 0.008(2) -0.0067(18)
C19 0.063(3) 0.046(3) 0.070(3) -0.006(2) 0.004(3) -0.017(2)
C20 0.070(4) 0.048(3) 0.105(5) -0.016(3) 0.013(3) -0.023(3)
C21 0.066(4) 0.038(3) 0.128(6) -0.002(3) 0.037(4) -0.017(3)
C22 0.069(3) 0.047(3) 0.084(4) 0.003(3) 0.036(3) -0.001(3)
C23 0.052(3) 0.033(2) 0.066(3) -0.001(2) 0.013(2) -0.005(2)
P1 0.0520(7) 0.0508(7) 0.0477(7) -0.0083(6) 0.0113(6) -0.0049(6)
F1 0.112(3) 0.104(3) 0.323(8) -0.078(4) 0.127(4) -0.045(3)
F2 0.142(4) 0.069(2) 0.113(3) -0.043(2) -0.010(3) 0.035(2)
F3 0.083(3) 0.231(6) 0.199(5) 0.099(5) 0.077(3) 0.023(3)
F4 0.229(5) 0.084(3) 0.048(2) 0.0079(17) 0.006(3) -0.001(3)
F5 0.162(4) 0.0500(19) 0.093(3) -0.0092(17) -0.007(2) -0.030(2)
F6 0.258(6) 0.142(4) 0.083(3) -0.048(3) -0.082(3) 0.124(4)

loop_
_atom_type_symbol
_atom_type_description
_atom_type_scat_dispersion_real
_atom_type_scat_dispersion_imag
_atom_type_scat_source
C C 0.0033 0.0016 'International Tables Vol C Tables 4.2.6.8 and 6.1.1.4'
H H 0.0000 0.0000 'International Tables Vol C Tables 4.2.6.8 and 6.1.1.4'
Cl Cl 0.1484 0.1585 'International Tables Vol C Tables 4.2.6.8 and 6.1.1.4'
Co Co 0.3494 0.9721 'International Tables Vol C Tables 4.2.6.8 and 6.1.1.4'
F F 0.0171 0.0103 'International Tables Vol C Tables 4.2.6.8 and 6.1.1.4'
N N 0.0061 0.0033 'International Tables Vol C Tables 4.2.6.8 and 6.1.1.4'
O O 0.0106 0.0060 'International Tables Vol C Tables 4.2.6.8 and 6.1.1.4'
P P 0.1023 0.0942 'International Tables Vol C Tables 4.2.6.8 and 6.1.1.4'

loop_
_geom_angle_atom_site_label_1
_geom_angle_atom_site_label_2
_geom_angle_atom_site_label_3
_geom_angle
N1 Co1 Cl1 88.49(11)
N1 Co1 N2 81.13(15)
N1 Co1 N3 176.90(14)
N1 Co1 N4 97.45(15)
N1 Co1 N5 91.97(13)
N2 Co1 Cl1 88.63(10)
N2 Co1 N5 92.47(13)
N3 Co1 Cl1 88.64(10)
N3 Co1 N2 99.97(14)
N3 Co1 N5 90.87(13)
N4 Co1 Cl1 86.65(10)
N4 Co1 N2 175.11(13)
N4 Co1 N3 81.21(14)
N4 Co1 N5 92.26(12)
N5 Co1 Cl1 178.86(9)
N1 O1 H1 109.5
O1 N1 Co1 122.7(3)
C2 N1 Co1 117.3(3)
C2 N1 O1 119.8(4)
C3 N2 Co1 114.4(3)
C3 N2 C5 123.9(3)
C5 N2 Co1 121.6(3)
C7 N3 Co1 121.2(3)
C9 N3 Co1 114.6(3)
C9 N3 C7 124.2(4)
O2 N4 Co1 121.5(3)
C10 N4 Co1 117.5(3)
C10 N4 O2 120.9(3)
C12 N5 Co1 122.2(2)
C12 N5 C16 116.5(3)
C16 N5 Co1 121.3(2)
H1A C1 H1B 109.5
H1A C1 H1C 109.5
H1B C1 H1C 109.5
C2 C1 H1A 109.5
C2 C1 H1B 109.5
C2 C1 H1C 109.5
N1 C2 C1 122.1(4)
N1 C2 C3 111.8(4)
C3 C2 C1 126.1(4)
N2 C3 C2 114.9(4)
N2 C3 C4 126.0(4)
C2 C3 C4 119.1(4)
C3 C4 H4A 109.5
C3 C4 H4B 109.5
C3 C4 H4C 109.5
H4A C4 H4B 109.5
H4A C4 H4C 109.5
H4B C4 H4C 109.5
N2 C5 H5A 109.1
N2 C5 H5B 109.1
N2 C5 C6 112.5(3)
H5A C5 H5B 107.8
C6 C5 H5A 109.1
C6 C5 H5B 109.1
C5 C6 H6A 108.5
C5 C6 H6B 108.5
H6A C6 H6B 107.5
C7 C6 C5 115.1(4)
C7 C6 H6A 108.5
C7 C6 H6B 108.5
N3 C7 C6 113.2(4)
N3 C7 H7A 108.9
N3 C7 H7B 108.9
C6 C7 H7A 108.9
C6 C7 H7B 108.9
H7A C7 H7B 107.8
H8A C8 H8B 109.5
H8A C8 H8C 109.5
H8B C8 H8C 109.5
C9 C8 H8A 109.5
C9 C8 H8B 109.5
C9 C8 H8C 109.5
N3 C9 C8 125.4(4)
N3 C9 C10 115.2(4)
C10 C9 C8 119.3(4)
N4 C10 C9 111.3(3)
N4 C10 C11 122.8(4)
C9 C10 C11 125.8(4)
C10 C11 H11A 109.5
C10 C11 H11B 109.5
C10 C11 H11C 109.5
H11A C11 H11B 109.5
H11A C11 H11C 109.5
H11B C11 H11C 109.5
N5 C12 H12 118.0
N5 C12 C13 123.9(4)
C13 C12 H12 118.0
C12 C13 H13 120.3
C12 C13 C14 119.4(4)
C14 C13 H13 120.3
C13 C14 C15 117.0(3)
C13 C14 C17 124.6(4)
C15 C14 C17 118.3(3)
C14 C15 H15 119.7
C16 C15 C14 120.5(4)
C16 C15 H15 119.7
N5 C16 C15 122.7(3)
N5 C16 H16 118.6
C15 C16 H16 118.6
O3 C17 C14 118.1(4)
O3 C17 C18 119.9(4)
C18 C17 C14 121.9(4)
C19 C18 C17 117.1(4)
C23 C18 C17 122.0(4)
C23 C18 C19 120.8(4)
C18 C19 H19 120.3
C20 C19 C18 119.5(5)
C20 C19 H19 120.3
C19 C20 H20 120.1
C21 C20 C19 119.9(5)
C21 C20 H20 120.1
C20 C21 H21 119.8
C22 C21 C20 120.4(5)
C22 C21 H21 119.8
C21 C22 H22 119.7
C21 C22 C23 120.6(5)
C23 C22 H22 119.7
C18 C23 C22 118.8(4)
C18 C23 H23 120.6
C22 C23 H23 120.6
F1 P1 F2 90.5(2)
F1 P1 F4 88.0(4)
F1 P1 F5 87.2(2)
F1 P1 F6 91.1(4)
F3 P1 F1 176.6(4)
F3 P1 F2 89.7(3)
F3 P1 F4 88.6(3)
F3 P1 F5 92.6(3)
F3 P1 F6 92.3(3)
F4 P1 F2 88.0(2)
F5 P1 F2 177.5(3)
F5 P1 F4 91.0(2)
F6 P1 F2 90.4(2)
F6 P1 F4 178.1(3)
F6 P1 F5 90.6(2)

loop_
_geom_bond_atom_site_label_1
_geom_bond_atom_site_label_2
_geom_bond_distance
Co1 Cl1 2.2336(11)
Co1 N1 1.891(3)
Co1 N2 1.934(3)
Co1 N3 1.923(3)
Co1 N4 1.893(3)
Co1 N5 1.990(3)
O1 H1 0.8400
O1 N1 1.331(4)
O2 N4 1.331(4)
O3 C17 1.223(5)
N1 C2 1.295(5)
N2 C3 1.284(5)
N2 C5 1.470(5)
N3 C7 1.470(5)
N3 C9 1.278(5)
N4 C10 1.289(5)
N5 C12 1.343(5)
N5 C16 1.350(5)
C1 H1A 0.9800
C1 H1B 0.9800
C1 H1C 0.9800
C1 C2 1.490(6)
C2 C3 1.466(6)
C3 C4 1.489(6)
C4 H4A 0.9800
C4 H4B 0.9800
C4 H4C 0.9800
C5 H5A 0.9900
C5 H5B 0.9900
C5 C6 1.511(6)
C6 H6A 0.9900
C6 H6B 0.9900
C6 C7 1.477(6)
C7 H7A 0.9900
C7 H7B 0.9900
C8 H8A 0.9800
C8 H8B 0.9800
C8 H8C 0.9800
C8 C9 1.498(6)
C9 C10 1.468(6)
C10 C11 1.487(6)
C11 H11A 0.9800
C11 H11B 0.9800
C11 H11C 0.9800
C12 H12 0.9500
C12 C13 1.371(5)
C13 H13 0.9500
C13 C14 1.385(5)
C14 C15 1.389(5)
C14 C17 1.504(5)
C15 H15 0.9500
C15 C16 1.366(5)
C16 H16 0.9500
C17 C18 1.492(6)
C18 C19 1.394(6)
C18 C23 1.373(6)
C19 H19 0.9500
C19 C20 1.384(7)
C20 H20 0.9500
C20 C21 1.378(8)
C21 H21 0.9500
C21 C22 1.369(7)
C22 H22 0.9500
C22 C23 1.398(6)
C23 H23 0.9500
P1 F1 1.534(4)
P1 F2 1.582(4)
P1 F3 1.525(4)
P1 F4 1.572(4)
P1 F5 1.561(3)
P1 F6 1.536(4)

loop_
_geom_torsion_atom_site_label_1
_geom_torsion_atom_site_label_2
_geom_torsion_atom_site_label_3
_geom_torsion_atom_site_label_4
_geom_torsion
Co1 N1 C2 C1 175.3(3)
Co1 N1 C2 C3 -4.2(5)
Co1 N2 C3 C2 5.3(4)
Co1 N2 C3 C4 -175.7(3)
Co1 N2 C5 C6 33.3(5)
Co1 N3 C7 C6 -35.2(5)
Co1 N3 C9 C8 177.1(3)
Co1 N3 C9 C10 -3.5(4)
Co1 N4 C10 C9 1.5(4)
Co1 N4 C10 C11 178.7(3)
Co1 N5 C12 C13 177.7(3)
Co1 N5 C16 C15 -178.0(3)
Cl1 Co1 N1 O1 91.8(3)
Cl1 Co1 N1 C2 -83.3(3)
Cl1 Co1 N2 C3 82.8(3)
Cl1 Co1 N2 C5 -94.2(3)
Cl1 Co1 N3 C7 94.6(3)
Cl1 Co1 N3 C9 -83.5(3)
Cl1 Co1 N4 O2 -92.0(3)
Cl1 Co1 N4 C10 86.5(3)
Cl1 Co1 N5 C12 18(5)
Cl1 Co1 N5 C16 -163(4)
O1 N1 C2 C1 0.1(6)
O1 N1 C2 C3 -179.5(3)
O2 N4 C10 C9 -180.0(3)
O2 N4 C10 C11 -2.8(6)
O3 C17 C18 C19 10.6(7)
O3 C17 C18 C23 -166.2(5)
N1 Co1 N2 C3 -5.9(3)
N1 Co1 N2 C5 177.1(3)
N1 Co1 N3 C7 117(3)
N1 Co1 N3 C9 -61(3)
N1 Co1 N4 O2 -4.0(3)
N1 Co1 N4 C10 174.5(3)
N1 Co1 N5 C12 131.5(3)
N1 Co1 N5 C16 -49.3(3)
N1 C2 C3 N2 -0.8(5)
N1 C2 C3 C4 -179.9(4)
N2 Co1 N1 O1 -179.3(3)
N2 Co1 N1 C2 5.6(3)
N2 Co1 N3 C7 6.3(3)
N2 Co1 N3 C9 -171.8(3)
N2 Co1 N4 O2 -76.8(17)
N2 Co1 N4 C10 101.7(17)
N2 Co1 N5 C12 -147.2(3)
N2 Co1 N5 C16 31.9(3)
N2 C5 C6 C7 -68.0(5)
N3 Co1 N1 O1 69(3)
N3 Co1 N1 C2 -106(3)
N3 Co1 N2 C3 171.2(3)
N3 Co1 N2 C5 -5.8(3)
N3 Co1 N4 O2 178.9(3)
N3 Co1 N4 C10 -2.7(3)
N3 Co1 N5 C12 -47.2(3)
N3 Co1 N5 C16 131.9(3)
N3 C9 C10 N4 1.3(5)
N3 C9 C10 C11 -175.7(4)
N4 Co1 N1 O1 5.4(3)
N4 Co1 N1 C2 -169.7(3)
N4 Co1 N2 C3 67.6(17)
N4 Co1 N2 C5 -109.4(16)
N4 Co1 N3 C7 -178.6(3)
N4 Co1 N3 C9 3.4(3)
N4 Co1 N5 C12 34.0(3)
N4 Co1 N5 C16 -146.8(3)
N5 Co1 N1 O1 -87.1(3)
N5 Co1 N1 C2 97.8(3)
N5 Co1 N2 C3 -97.5(3)
N5 Co1 N2 C5 85.5(3)
N5 Co1 N3 C7 -86.4(3)
N5 Co1 N3 C9 95.5(3)
N5 Co1 N4 O2 88.3(3)
N5 Co1 N4 C10 -93.2(3)
N5 C12 C13 C14 0.7(6)
C1 C2 C3 N2 179.7(4)
C1 C2 C3 C4 0.6(6)
C3 N2 C5 C6 -143.4(4)
C5 N2 C3 C2 -177.8(4)
C5 N2 C3 C4 1.2(6)
C5 C6 C7 N3 69.2(5)
C7 N3 C9 C8 -1.0(6)
C7 N3 C9 C10 178.5(3)
C8 C9 C10 N4 -179.2(4)
C8 C9 C10 C11 3.8(6)
C9 N3 C7 C6 142.7(4)
C12 N5 C16 C15 1.2(5)
C12 C13 C14 C15 0.4(6)
C12 C13 C14 C17 176.6(4)
C13 C14 C15 C16 -0.7(6)
C13 C14 C17 O3 -139.1(5)
C13 C14 C17 C18 41.3(6)
C14 C15 C16 N5 -0.1(6)
C14 C17 C18 C19 -169.8(4)
C14 C17 C18 C23 13.4(7)
C15 C14 C17 O3 37.1(6)
C15 C14 C17 C18 -142.5(4)
C16 N5 C12 C13 -1.5(6)
C17 C14 C15 C16 -177.1(4)
C17 C18 C19 C20 -176.6(5)
C17 C18 C23 C22 176.8(4)
C18 C19 C20 C21 -0.4(9)
C19 C18 C23 C22 0.2(7)
C19 C20 C21 C22 0.1(9)
C20 C21 C22 C23 0.3(9)
C21 C22 C23 C18 -0.4(8)
C23 C18 C19 C20 0.3(8)
